data_1560284
loop_
_publ_author_name
'Gao, Ying'
'Duan, Fang-Fang'
'Liu, Lin'
'Peng, Xiao-Gang'
'Meng, Xiang-Gao'
'Ruan, Han-Li'

_publ_section_title
;
 Hypothemycin-Type Resorcylic Acid Lactones with Immunosuppressive
 Activities from a <i>Podospora</i> sp.
;
_journal_issue 2
_journal_name_full 'Journal of natural products'
_journal_page_first 483
_journal_page_last 494
_journal_paper_doi 10.1021/acs.jnatprod.0c01344
_journal_volume 84
_journal_year 2021
_chemical_absolute_configuration ad
_chemical_formula_moiety 'C16 H22 O5, C H4 O'
_chemical_formula_sum 'C17 H26 O6'
_chemical_formula_weight 326.38
_space_group_crystal_system monoclinic
_space_group_IT_number 4
_space_group_name_Hall 'P 2yb'
_space_group_name_H-M_alt 'P 1 21 1'
_atom_sites_solution_hydrogens geom
_atom_sites_solution_primary direct
_audit_creation_date 2020-11-12
_audit_creation_method
;
Olex2 1.2
(compiled 2018.05.29 svn.r3508 for OlexSys, GUI svn.r5506)
;
_cell_angle_alpha 90
_cell_angle_beta 90.6233(18)
_cell_angle_gamma 90
_cell_formula_units_Z 4
_cell_length_a 8.61617(17)
_cell_length_b 16.0717(3)
_cell_length_c 12.1358(3)
_cell_measurement_reflns_used 7269
_cell_measurement_temperature 100.00(10)
_cell_measurement_theta_max 73.7610
_cell_measurement_theta_min 3.6460
_cell_volume 1680.42(6)
_computing_cell_refinement 'CrysAlisPro 1.171.39.28b (Rigaku OD, 2015)'
_computing_data_collection 'CrysAlisPro 1.171.39.28b (Rigaku OD, 2015)'
_computing_data_reduction 'CrysAlisPro 1.171.39.28b (Rigaku OD, 2015)'
_computing_molecular_graphics 'Olex2 (Dolomanov et al., 2009)'
_computing_publication_material 'Olex2 (Dolomanov et al., 2009)'
_computing_structure_refinement 'XL (Sheldrick, 2008)'
_computing_structure_solution 'ShelXS (Sheldrick, 2008)'
_diffrn_ambient_temperature 100.00(10)
_diffrn_measured_fraction_theta_full 0.997
_diffrn_measured_fraction_theta_max 0.977
_diffrn_measurement_details
;
List of Runs (angles in degrees, time in seconds):

  # Type    Start    End  Width  t~exp~   \w     \q     \k     \f   Frames
--------------------------------------------------------------------------
  1  \w    -30.00   7.00   0.50    2.00    --    0.00 -82.00   0.00   74
  2  \w    -15.00  46.00   0.50    2.00    --    0.00  38.00  60.00  122
  3  \w    -11.00  31.00   0.50    2.00    --    0.00 -82.00-120.00   84
  4  \w    -14.00  31.00   0.50    2.00    --    0.00 -82.00 -60.00   90
  5  \w    -33.00  28.00   0.50    2.00    --    0.00 -82.00  60.00  122
  6  \w      6.00  32.00   0.50    2.00    --    0.00  38.00-180.00   52
  7  \w     19.00 118.00   0.50    6.00    --   94.60 -61.00 150.00  198
  8  \w     77.00 179.00   0.50    6.00    --   94.60  45.00-120.00  204
  9  \w      8.00 112.00   0.50    6.00    --   94.60 -77.00 -60.00  208
 10  \w     77.00 162.00   0.50    6.00    --   94.60  45.00 -90.00  170
 11  \w      6.00 108.00   0.50    6.00    --   94.60 -61.00  30.00  204
 12  \w     71.00 119.00   0.50    6.00    --   94.60  61.00 150.00   96
 13  \w    127.00 167.00   0.50    6.00    --   94.60  61.00 150.00   80
 14  \w     91.00 145.00   0.50    6.00    --   94.60  82.00   0.00  108
 15  \w     11.00  36.00   0.50    6.00    --   94.60 -15.00-180.00   50
 16  \w     73.00 184.00   0.50    6.00    --   94.60  61.00 120.00  222
 17  \w     33.00 117.00   0.50    6.00    --   94.60 -82.00  30.00  168
 18  \w     53.00  78.00   0.50    6.00    --   94.60 -15.00-180.00   50
 19  \w    110.00 175.00   0.50    6.00    --   94.60  45.00 -60.00  130
 20  \w     77.00 102.00   0.50    6.00    --   94.60 -82.00  60.00   50
 21  \w      6.00 123.00   0.50    6.00    --   94.60 -82.00 150.00  234
;
_diffrn_measurement_device 'four-circle diffractometer'
_diffrn_measurement_device_type 'XtaLAB AFC12 (RINC): Kappa single'
_diffrn_measurement_method '\w scans'
_diffrn_radiation_type CuK\a
_diffrn_radiation_wavelength 1.54184
_diffrn_reflns_av_R_equivalents 0.0503
_diffrn_reflns_av_unetI/netI 0.0565
_diffrn_reflns_Laue_measured_fraction_full 0.997
_diffrn_reflns_Laue_measured_fraction_max 0.977
_diffrn_reflns_limit_h_max 10
_diffrn_reflns_limit_h_min -10
_diffrn_reflns_limit_k_max 19
_diffrn_reflns_limit_k_min -19
_diffrn_reflns_limit_l_max 14
_diffrn_reflns_limit_l_min -14
_diffrn_reflns_number 17322
_diffrn_reflns_point_group_measured_fraction_full 0.976
_diffrn_reflns_point_group_measured_fraction_max 0.941
_diffrn_reflns_theta_full 67.684
_diffrn_reflns_theta_max 73.917
_diffrn_reflns_theta_min 3.642
_exptl_absorpt_coefficient_mu 0.802
_exptl_absorpt_correction_T_max 1.00000
_exptl_absorpt_correction_T_min 0.49960
_exptl_absorpt_correction_type multi-scan
_exptl_absorpt_process_details
;
CrysAlisPro 1.171.39.28b (Rigaku Oxford Diffraction, 2015)
Empirical absorption correction using spherical harmonics,
 implemented in SCALE3 ABSPACK scaling algorithm.
;
_exptl_crystal_colour colourless
_exptl_crystal_colour_primary colourless
_exptl_crystal_density_diffrn 1.290
_exptl_crystal_description needle
_exptl_crystal_F_000 704
_exptl_crystal_size_max 0.3
_exptl_crystal_size_mid 0.05
_exptl_crystal_size_min 0.03
_refine_diff_density_max 0.202
_refine_diff_density_min -0.293
_refine_diff_density_rms 0.047
_refine_ls_abs_structure_details
;
 Flack x determined using 2273 quotients [(I+)-(I-)]/[(I+)+(I-)]
 (Parsons, Flack and Wagner, Acta Cryst. B69 (2013) 249-259).
;
_refine_ls_abs_structure_Flack -0.22(15)
_refine_ls_extinction_method none
_refine_ls_goodness_of_fit_ref 1.069
_refine_ls_hydrogen_treatment constr
_refine_ls_matrix_type full
_refine_ls_number_parameters 427
_refine_ls_number_reflns 6412
_refine_ls_number_restraints 1
_refine_ls_restrained_S_all 1.069
_refine_ls_R_factor_all 0.0565
_refine_ls_R_factor_gt 0.0497
_refine_ls_shift/su_max 0.000
_refine_ls_shift/su_mean 0.000
_refine_ls_structure_factor_coef Fsqd
_refine_ls_weighting_details 'w=1/[\s^2^(Fo^2^)+(0.0640P)^2^+0.5627P] where P=(Fo^2^+2Fc^2^)/3'
_refine_ls_weighting_scheme calc
_refine_ls_wR_factor_gt 0.1294
_refine_ls_wR_factor_ref 0.1336
_reflns_Friedel_coverage 0.856
_reflns_Friedel_fraction_full 0.954
_reflns_Friedel_fraction_max 0.902
_reflns_number_gt 5614
_reflns_number_total 6412
_reflns_threshold_expression 'I > 2\s(I)'
_cod_data_source_file np0c01344_si_004.cif
_cod_data_source_block 20200727_pss-111
_cod_depositor_comments 'Adding full bibliography for 1560283--1560291.cif.'
_cod_database_code 1560284
_shelx_shelxl_version_number 2014/7
_shelx_space_group_comment
;
The symmetry employed for this shelxl refinement is uniquely defined
by the following loop, which should always be used as a source of
symmetry information in preference to the above space-group names.
They are only intended as comments.
;
_shelx_estimated_absorpt_t_max 0.976
_shelx_estimated_absorpt_t_min 0.795
_olex2_refinement_description
;
1. Fixed Uiso
 At 1.2 times of:
  All C(H) groups, All C(H,H) groups
 At 1.5 times of:
  All C(H,H,H) groups, All O(H) groups
2.a Ternary CH refined with riding coordinates:
 C2'(H2'), C3(H3), C2A'(H2A'), C3A(H3AA)
2.b Secondary CH2 refined with riding coordinates:
 C1'(H1'A,H1'B), C4(H4A,H4B), C5(H5A,H5B), C6(H6A,H6B), C7(H7A,H7B), C8(H8A,
 H8B), C1A'(H1AA,H1AB), C4A(H4AA,H4AB), C5A(H5AA,H5AB), C6A(H6AA,H6AB),
 C7A(H7AA,H7AB), C8A(H8AA,H8AB)
2.c Aromatic/amide H refined with riding coordinates:
 C10(H10), C12(H12), C10A(H10A), C12A(H12A)
2.d Idealised Me refined as rotating group:
 C3'(H3'A,H3'B,H3'C), C3A'(H3AB,H3AC,H3AD), C1S(H1SA,H1SB,H1SC), C2S(H2SA,H2SB,
 H2SC)
2.e Idealised tetrahedral OH refined as rotating group:
 O3(H3A), O4(H4), O5(H5), O3A(H3AE), O4A(H4AC), O5A(H5AC), O1S(H1S), O2S(H2S)
;
_olex2_submission_special_instructions 'No special instructions were received'
_oxdiff_exptl_absorpt_empirical_details
;
Empirical correction (ABSPACK) includes:
- Absorption correction using spherical harmonics
- Frame scaling
;

loop_
_space_group_symop_operation_xyz
'x, y, z'
'-x, y+1/2, -z'

loop_
_atom_site_label
_atom_site_type_symbol
_atom_site_fract_x
_atom_site_fract_y
_atom_site_fract_z
_atom_site_U_iso_or_equiv
_atom_site_adp_type
_atom_site_occupancy
_atom_site_site_symmetry_order
_atom_site_calc_flag
_atom_site_refinement_flags_posn
_atom_site_refinement_flags_adp
_atom_site_refinement_flags_occupancy
_atom_site_disorder_assembly
_atom_site_disorder_group
C1 C 0.8830(5) 0.3145(2) 0.9774(4) 0.0305(8) Uani 1 1 d . . . . .
C2' C 1.0938(5) 0.3643(3) 1.2047(4) 0.0366(9) Uani 1 1 d . . . . .
H2' H 1.1379 0.3683 1.1290 0.044 Uiso 1 1 calc R . . . .
C1' C 1.0380(5) 0.2752(3) 1.2243(4) 0.0349(9) Uani 1 1 d . . . . .
H1'A H 1.1244 0.2367 1.2081 0.042 Uiso 1 1 calc R . . . .
H1'B H 1.0130 0.2690 1.3033 0.042 Uiso 1 1 calc R . . . .
C3 C 0.8976(5) 0.2490(3) 1.1565(3) 0.0322(9) Uani 1 1 d . . . . .
H3 H 0.8097 0.2881 1.1708 0.039 Uiso 1 1 calc R . . . .
C4 C 0.8441(5) 0.1597(3) 1.1766(4) 0.0355(9) Uani 1 1 d . . . . .
H4A H 0.7365 0.1539 1.1481 0.043 Uiso 1 1 calc R . . . .
H4B H 0.8417 0.1500 1.2571 0.043 Uiso 1 1 calc R . . . .
C5 C 0.9443(5) 0.0912(2) 1.1238(4) 0.0348(9) Uani 1 1 d . . . . .
H5A H 1.0459 0.1154 1.1041 0.042 Uiso 1 1 calc R . . . .
H5B H 0.9637 0.0471 1.1792 0.042 Uiso 1 1 calc R . . . .
C6 C 0.8713(5) 0.0513(3) 1.0203(4) 0.0356(9) Uani 1 1 d . . . . .
H6A H 0.9414 0.0065 0.9950 0.043 Uiso 1 1 calc R . . . .
H6B H 0.7724 0.0248 1.0416 0.043 Uiso 1 1 calc R . . . .
C7 C 0.8383(5) 0.1091(2) 0.9226(4) 0.0322(9) Uani 1 1 d . . . . .
H7A H 0.7693 0.1545 0.9473 0.039 Uiso 1 1 calc R . . . .
H7B H 0.7819 0.0773 0.8649 0.039 Uiso 1 1 calc R . . . .
C8 C 0.9839(5) 0.1477(3) 0.8717(4) 0.0326(9) Uani 1 1 d . . . . .
H8A H 1.0600 0.1603 0.9311 0.039 Uiso 1 1 calc R . . . .
H8B H 1.0319 0.1066 0.8217 0.039 Uiso 1 1 calc R . . . .
C9 C 0.9492(4) 0.2265(2) 0.8080(3) 0.0291(8) Uani 1 1 d . . . . .
C10 C 0.9639(4) 0.2241(3) 0.6955(3) 0.0320(9) Uani 1 1 d . . . . .
H10 H 1.0006 0.1746 0.6619 0.038 Uiso 1 1 calc R . . . .
C11 C 0.9262(5) 0.2928(3) 0.6286(3) 0.0340(9) Uani 1 1 d . . . . .
C12 C 0.8721(5) 0.3650(3) 0.6757(4) 0.0342(9) Uani 1 1 d . . . . .
H12 H 0.8456 0.4113 0.6306 0.041 Uiso 1 1 calc R . . . .
C13 C 0.8562(4) 0.3701(2) 0.7890(4) 0.0310(9) Uani 1 1 d . . . . .
C14 C 0.8968(4) 0.3020(2) 0.8586(3) 0.0281(8) Uani 1 1 d . . . . .
C3' C 1.2183(5) 0.3892(3) 1.2885(4) 0.0448(11) Uani 1 1 d . . . . .
H3'A H 1.1739 0.3893 1.3625 0.067 Uiso 1 1 calc GR . . . .
H3'B H 1.2569 0.4449 1.2710 0.067 Uiso 1 1 calc GR . . . .
H3'C H 1.3041 0.3492 1.2859 0.067 Uiso 1 1 calc GR . . . .
O1 O 0.8259(3) 0.37739(17) 1.0187(2) 0.0357(6) Uani 1 1 d . . . . .
O2 O 0.9381(3) 0.25256(16) 1.0392(2) 0.0303(6) Uani 1 1 d . . . . .
O3 O 0.9428(4) 0.2842(2) 0.5181(2) 0.0413(7) Uani 1 1 d . . . . .
H3A H 0.9051 0.3260 0.4860 0.062 Uiso 1 1 calc GR . . . .
O4 O 0.7991(3) 0.44222(17) 0.8280(2) 0.0361(7) Uani 1 1 d . . . . .
H4 H 0.7897 0.4389 0.8967 0.054 Uiso 1 1 calc GR . . . .
O5 O 0.9707(4) 0.42376(17) 1.2147(2) 0.0382(7) Uani 1 1 d . . . . .
H5 H 0.9103 0.4196 1.1602 0.057 Uiso 1 1 calc GR . . . .
C1A C 0.5934(5) 0.6557(2) 0.1915(3) 0.0300(8) Uani 1 1 d . . . . .
C2A' C 0.3795(5) 0.6104(3) 0.4214(4) 0.0347(9) Uani 1 1 d . . . . .
H2A' H 0.3330 0.6069 0.3457 0.042 Uiso 1 1 calc R . . . .
C1A' C 0.4462(5) 0.6977(2) 0.4395(3) 0.0342(9) Uani 1 1 d . . . . .
H1AA H 0.3645 0.7389 0.4208 0.041 Uiso 1 1 calc R . . . .
H1AB H 0.4714 0.7043 0.5188 0.041 Uiso 1 1 calc R . . . .
C3A C 0.5894(5) 0.7183(2) 0.3740(3) 0.0313(8) Uani 1 1 d . . . . .
H3AA H 0.6707 0.6753 0.3890 0.038 Uiso 1 1 calc R . . . .
C4A C 0.6564(5) 0.8041(2) 0.3989(4) 0.0356(9) Uani 1 1 d . . . . .
H4AA H 0.7647 0.8054 0.3725 0.043 Uiso 1 1 calc R . . . .
H4AB H 0.6600 0.8114 0.4798 0.043 Uiso 1 1 calc R . . . .
C5A C 0.5694(5) 0.8789(2) 0.3485(4) 0.0341(9) Uani 1 1 d . . . . .
H5AA H 0.4651 0.8605 0.3237 0.041 Uiso 1 1 calc R . . . .
H5AB H 0.5554 0.9217 0.4062 0.041 Uiso 1 1 calc R . . . .
C6A C 0.6536(5) 0.9181(2) 0.2508(4) 0.0371(10) Uani 1 1 d . . . . .
H6AA H 0.7548 0.9399 0.2773 0.045 Uiso 1 1 calc R . . . .
H6AB H 0.5918 0.9661 0.2241 0.045 Uiso 1 1 calc R . . . .
C7A C 0.6826(5) 0.8595(2) 0.1531(4) 0.0335(9) Uani 1 1 d . . . . .
H7AA H 0.7497 0.8881 0.0992 0.040 Uiso 1 1 calc R . . . .
H7AB H 0.7391 0.8097 0.1800 0.040 Uiso 1 1 calc R . . . .
C8A C 0.5324(5) 0.8315(2) 0.0944(4) 0.0327(9) Uani 1 1 d . . . . .
H8AA H 0.4516 0.8217 0.1503 0.039 Uiso 1 1 calc R . . . .
H8AB H 0.4957 0.8769 0.0455 0.039 Uiso 1 1 calc R . . . .
C9A C 0.5525(4) 0.7531(2) 0.0266(3) 0.0280(8) Uani 1 1 d . . . . .
C10A C 0.5448(5) 0.7601(2) -0.0867(3) 0.0322(8) Uani 1 1 d . . . . .
H10A H 0.5224 0.8130 -0.1180 0.039 Uiso 1 1 calc R . . . .
C11A C 0.5685(4) 0.6934(3) -0.1567(3) 0.0315(8) Uani 1 1 d . . . . .
C12A C 0.6053(4) 0.6155(3) -0.1128(4) 0.0323(9) Uani 1 1 d . . . . .
H12A H 0.6254 0.5697 -0.1601 0.039 Uiso 1 1 calc R . . . .
C13A C 0.6123(5) 0.6056(2) 0.0004(4) 0.0332(9) Uani 1 1 d . . . . .
C14A C 0.5856(5) 0.6728(2) 0.0735(3) 0.0290(8) Uani 1 1 d . . . . .
C3A' C 0.2565(5) 0.5898(3) 0.5055(4) 0.0408(10) Uani 1 1 d . . . . .
H3AB H 0.3043 0.5866 0.5790 0.061 Uiso 1 1 calc GR . . . .
H3AC H 0.2087 0.5362 0.4870 0.061 Uiso 1 1 calc GR . . . .
H3AD H 0.1768 0.6333 0.5048 0.061 Uiso 1 1 calc GR . . . .
O1A O 0.6373(3) 0.58808(17) 0.2309(2) 0.0374(7) Uani 1 1 d . . . . .
O2A O 0.5509(3) 0.71809(17) 0.2567(2) 0.0313(6) Uani 1 1 d . . . . .
O3A O 0.5592(4) 0.70579(19) -0.2663(2) 0.0402(7) Uani 1 1 d . . . . .
H3AE H 0.5867 0.6624 -0.2993 0.060 Uiso 1 1 calc GR . . . .
O4A O 0.6481(4) 0.52835(17) 0.0367(3) 0.0409(7) Uani 1 1 d . . . . .
H4AC H 0.6580 0.5290 0.1056 0.061 Uiso 1 1 calc GR . . . .
O5A O 0.4986(4) 0.54807(18) 0.4331(2) 0.0380(7) Uani 1 1 d . . . . .
H5AC H 0.5584 0.5505 0.3790 0.057 Uiso 1 1 calc GR . . . .
C1S C 0.8269(6) 0.5926(3) 0.5856(5) 0.0488(11) Uani 1 1 d . . . . .
H1SA H 0.8542 0.5529 0.5277 0.073 Uiso 1 1 calc GR . . . .
H1SB H 0.8972 0.5853 0.6489 0.073 Uiso 1 1 calc GR . . . .
H1SC H 0.8363 0.6494 0.5572 0.073 Uiso 1 1 calc GR . . . .
O1S O 0.6710(4) 0.5782(2) 0.6192(3) 0.0473(8) Uani 1 1 d . . . . .
H1S H 0.6170 0.5639 0.5643 0.071 Uiso 1 1 calc GR . . . .
C2S C 0.6613(6) 0.3743(3) 0.3655(4) 0.0489(12) Uani 1 1 d . . . . .
H2SA H 0.6281 0.4039 0.2986 0.073 Uiso 1 1 calc GR . . . .
H2SB H 0.5833 0.3817 0.4228 0.073 Uiso 1 1 calc GR . . . .
H2SC H 0.6727 0.3149 0.3491 0.073 Uiso 1 1 calc GR . . . .
O2S O 0.8087(4) 0.4075(2) 0.4037(3) 0.0459(8) Uani 1 1 d . . . . .
H2S H 0.8665 0.4159 0.3495 0.069 Uiso 1 1 calc GR . . . .

loop_
_atom_site_aniso_label
_atom_site_aniso_U_11
_atom_site_aniso_U_22
_atom_site_aniso_U_33
_atom_site_aniso_U_23
_atom_site_aniso_U_13
_atom_site_aniso_U_12
C1 0.0278(19) 0.0228(18) 0.041(2) 0.0043(16) -0.0003(16) 0.0002(14)
C2' 0.047(2) 0.030(2) 0.032(2) -0.0007(17) 0.0019(18) 0.0018(18)
C1' 0.041(2) 0.029(2) 0.035(2) 0.0015(16) 0.0047(18) 0.0047(17)
C3 0.036(2) 0.029(2) 0.032(2) -0.0006(16) 0.0082(16) 0.0046(16)
C4 0.034(2) 0.030(2) 0.042(2) 0.0053(17) 0.0064(18) 0.0048(16)
C5 0.037(2) 0.0248(19) 0.042(2) 0.0027(17) 0.0072(18) 0.0020(16)
C6 0.039(2) 0.0227(18) 0.045(3) 0.0045(17) 0.0043(19) 0.0000(16)
C7 0.031(2) 0.0249(19) 0.041(2) 0.0015(16) 0.0018(17) -0.0007(15)
C8 0.034(2) 0.0280(19) 0.035(2) -0.0004(16) 0.0002(17) 0.0039(16)
C9 0.0232(17) 0.0252(19) 0.039(2) 0.0019(16) 0.0003(15) -0.0020(14)
C10 0.0298(19) 0.032(2) 0.034(2) -0.0019(16) 0.0023(16) -0.0028(16)
C11 0.032(2) 0.037(2) 0.033(2) 0.0053(17) 0.0014(17) -0.0054(17)
C12 0.031(2) 0.032(2) 0.039(2) 0.0056(17) -0.0033(17) -0.0048(16)
C13 0.0248(18) 0.0231(18) 0.045(2) 0.0041(17) 0.0023(17) -0.0041(14)
C14 0.0263(18) 0.0257(19) 0.032(2) 0.0059(15) 0.0010(15) -0.0017(14)
C3' 0.048(3) 0.037(2) 0.049(3) -0.006(2) -0.001(2) -0.002(2)
O1 0.0405(15) 0.0240(14) 0.0427(17) -0.0022(12) -0.0009(13) 0.0066(11)
O2 0.0337(14) 0.0243(13) 0.0329(14) 0.0028(11) 0.0010(11) 0.0033(11)
O3 0.0471(18) 0.0443(18) 0.0325(16) 0.0049(13) 0.0003(13) -0.0001(14)
O4 0.0432(16) 0.0229(13) 0.0423(17) 0.0029(12) 0.0018(13) -0.0015(12)
O5 0.0494(18) 0.0289(15) 0.0364(17) 0.0014(12) 0.0014(13) 0.0043(13)
C1A 0.029(2) 0.0194(17) 0.042(2) -0.0027(16) 0.0037(17) 0.0031(14)
C2A' 0.040(2) 0.030(2) 0.034(2) 0.0014(17) 0.0028(18) 0.0021(17)
C1A' 0.038(2) 0.029(2) 0.035(2) -0.0025(17) 0.0055(17) 0.0014(16)
C3A 0.032(2) 0.0275(19) 0.034(2) -0.0022(16) 0.0011(16) 0.0045(16)
C4A 0.034(2) 0.030(2) 0.043(3) -0.0050(18) -0.0018(18) -0.0013(17)
C5A 0.034(2) 0.0244(19) 0.044(2) -0.0072(17) 0.0025(18) 0.0010(16)
C6A 0.038(2) 0.023(2) 0.050(3) -0.0054(17) 0.0024(19) -0.0011(17)
C7A 0.033(2) 0.0237(19) 0.044(2) 0.0011(17) 0.0071(18) 0.0002(15)
C8A 0.034(2) 0.0225(19) 0.041(2) 0.0023(16) 0.0056(18) 0.0050(15)
C9A 0.0239(17) 0.0221(18) 0.038(2) 0.0016(16) 0.0039(15) 0.0021(14)
C10A 0.0316(19) 0.0268(19) 0.038(2) 0.0005(17) 0.0033(16) -0.0004(16)
C11A 0.0277(19) 0.035(2) 0.032(2) -0.0011(16) 0.0031(16) -0.0016(16)
C12A 0.029(2) 0.0276(19) 0.040(2) -0.0024(17) 0.0030(17) 0.0003(15)
C13A 0.030(2) 0.0201(18) 0.049(3) -0.0012(16) 0.0053(18) 0.0026(15)
C14A 0.0288(19) 0.0240(19) 0.034(2) 0.0017(15) 0.0031(16) 0.0017(15)
C3A' 0.045(2) 0.035(2) 0.043(3) 0.0023(19) 0.008(2) -0.0020(19)
O1A 0.0474(17) 0.0256(14) 0.0393(17) 0.0034(12) 0.0057(13) 0.0072(12)
O2A 0.0350(14) 0.0234(12) 0.0354(15) -0.0016(11) 0.0029(11) 0.0017(11)
O3A 0.0489(18) 0.0359(16) 0.0358(16) -0.0002(13) 0.0028(13) 0.0022(14)
O4A 0.0589(19) 0.0223(14) 0.0414(18) 0.0000(12) 0.0038(15) 0.0065(13)
O5A 0.0449(17) 0.0279(14) 0.0415(17) -0.0012(13) 0.0082(13) 0.0019(12)
C1S 0.048(3) 0.042(3) 0.056(3) -0.003(2) -0.004(2) 0.001(2)
O1S 0.0464(18) 0.0473(19) 0.048(2) -0.0071(16) 0.0008(15) 0.0016(15)
C2S 0.055(3) 0.040(2) 0.052(3) 0.002(2) 0.008(2) 0.004(2)
O2S 0.057(2) 0.0455(18) 0.0354(17) 0.0031(14) 0.0045(14) -0.0061(15)

loop_
_atom_type_symbol
_atom_type_description
_atom_type_scat_dispersion_real
_atom_type_scat_dispersion_imag
_atom_type_scat_source
C C 0.0181 0.0091 'International Tables Vol C Tables 4.2.6.8 and 6.1.1.4'
H H 0.0000 0.0000 'International Tables Vol C Tables 4.2.6.8 and 6.1.1.4'
O O 0.0492 0.0322 'International Tables Vol C Tables 4.2.6.8 and 6.1.1.4'

loop_
_geom_angle_atom_site_label_1
_geom_angle_atom_site_label_2
_geom_angle_atom_site_label_3
_geom_angle
_geom_angle_site_symmetry_1
_geom_angle_site_symmetry_3
_geom_angle_publ_flag
O1 C1 C14 123.4(4) . . ?
O1 C1 O2 121.7(4) . . ?
O2 C1 C14 114.9(3) . . ?
C3' C2' C1' 111.2(4) . . ?
O5 C2' C1' 112.1(3) . . ?
O5 C2' C3' 106.6(3) . . ?
C3 C1' C2' 115.2(4) . . ?
C1' C3 C4 114.5(4) . . ?
O2 C3 C1' 108.5(3) . . ?
O2 C3 C4 105.4(3) . . ?
C3 C4 C5 115.7(3) . . ?
C6 C5 C4 114.3(4) . . ?
C7 C6 C5 116.8(3) . . ?
C6 C7 C8 114.3(3) . . ?
C9 C8 C7 112.7(3) . . ?
C10 C9 C8 117.7(4) . . ?
C10 C9 C14 118.9(4) . . ?
C14 C9 C8 123.4(4) . . ?
C9 C10 C11 121.9(4) . . ?
C12 C11 C10 120.0(4) . . ?
O3 C11 C10 117.7(4) . . ?
O3 C11 C12 122.4(4) . . ?
C11 C12 C13 119.9(4) . . ?
C12 C13 C14 121.1(4) . . ?
O4 C13 C12 116.1(4) . . ?
O4 C13 C14 122.8(4) . . ?
C9 C14 C1 124.6(3) . . ?
C13 C14 C1 117.2(3) . . ?
C13 C14 C9 118.2(4) . . ?
C1 O2 C3 119.2(3) . . ?
O1A C1A C14A 123.6(3) . . ?
O1A C1A O2A 120.9(4) . . ?
O2A C1A C14A 115.6(3) . . ?
C3A' C2A' C1A' 111.6(3) . . ?
O5A C2A' C1A' 111.0(3) . . ?
O5A C2A' C3A' 106.5(3) . . ?
C3A C1A' C2A' 115.6(3) . . ?
C1A' C3A C4A 113.8(3) . . ?
O2A C3A C1A' 109.5(3) . . ?
O2A C3A C4A 106.1(3) . . ?
C3A C4A C5A 116.5(3) . . ?
C6A C5A C4A 113.4(3) . . ?
C5A C6A C7A 115.3(3) . . ?
C8A C7A C6A 113.1(3) . . ?
C9A C8A C7A 113.2(3) . . ?
C10A C9A C8A 117.9(3) . . ?
C10A C9A C14A 118.3(3) . . ?
C14A C9A C8A 123.7(4) . . ?
C9A C10A C11A 122.8(4) . . ?
C10A C11A C12A 119.6(4) . . ?
O3A C11A C10A 118.9(4) . . ?
O3A C11A C12A 121.4(4) . . ?
C13A C12A C11A 119.3(4) . . ?
C12A C13A C14A 121.9(4) . . ?
O4A C13A C12A 115.9(3) . . ?
O4A C13A C14A 122.2(4) . . ?
C9A C14A C1A 124.4(3) . . ?
C13A C14A C1A 117.7(3) . . ?
C13A C14A C9A 117.9(4) . . ?
C1A O2A C3A 121.4(3) . . ?

loop_
_geom_bond_atom_site_label_1
_geom_bond_atom_site_label_2
_geom_bond_distance
_geom_bond_site_symmetry_2
_geom_bond_publ_flag
C1 C14 1.461(6) . ?
C1 O1 1.233(5) . ?
C1 O2 1.331(5) . ?
C2' C1' 1.530(6) . ?
C2' C3' 1.523(6) . ?
C2' O5 1.433(5) . ?
C1' C3 1.515(6) . ?
C3 C4 1.529(6) . ?
C3 O2 1.470(5) . ?
C4 C5 1.542(6) . ?
C5 C6 1.539(6) . ?
C6 C7 1.530(6) . ?
C7 C8 1.535(6) . ?
C8 C9 1.513(6) . ?
C9 C10 1.373(6) . ?
C9 C14 1.435(5) . ?
C10 C11 1.406(6) . ?
C11 C12 1.377(6) . ?
C11 O3 1.357(5) . ?
C12 C13 1.386(6) . ?
C13 C14 1.424(5) . ?
C13 O4 1.347(5) . ?
C1A C14A 1.458(6) . ?
C1A O1A 1.245(5) . ?
C1A O2A 1.331(5) . ?
C2A' C1A' 1.531(6) . ?
C2A' C3A' 1.516(6) . ?
C2A' O5A 1.440(5) . ?
C1A' C3A 1.512(5) . ?
C3A C4A 1.523(6) . ?
C3A O2A 1.459(5) . ?
C4A C5A 1.539(6) . ?
C5A C6A 1.532(6) . ?
C6A C7A 1.538(6) . ?
C7A C8A 1.537(6) . ?
C8A C9A 1.516(5) . ?
C9A C10A 1.381(6) . ?
C9A C14A 1.437(5) . ?
C10A C11A 1.385(6) . ?
C11A C12A 1.396(6) . ?
C11A O3A 1.347(5) . ?
C12A C13A 1.383(6) . ?
C13A C14A 1.419(5) . ?
C13A O4A 1.352(5) . ?
C1S O1S 1.427(6) . ?
C2S O2S 1.450(6) . ?

loop_
_geom_hbond_atom_site_label_D
_geom_hbond_atom_site_label_H
_geom_hbond_atom_site_label_A
_geom_hbond_distance_DH
_geom_hbond_distance_HA
_geom_hbond_distance_DA
_geom_hbond_angle_DHA
_geom_hbond_site_symmetry_A
O3 H3A O2S 0.84 1.84 2.674(5) 172.3 .
O4 H4 O1 0.84 1.80 2.545(4) 146.2 .
O5 H5 O1 0.84 1.98 2.776(4) 158.4 .
O3A H3AE O1S 0.84 1.83 2.663(4) 170.8 1_554
O4A H4AC O1A 0.84 1.80 2.548(4) 146.8 .
O5A H5AC O1A 0.84 2.02 2.816(4) 157.5 .
O1S H1S O5A 0.84 1.90 2.732(5) 171.5 .
O2S H2S O5 0.84 1.88 2.710(4) 170.2 1_554
